data_7706704
loop_
_publ_author_name
'Xu, Han'
'Han, Ying-Zi'
'OuYang, Jie'
'Chen, Zuo-Chang'
'Chen, Hui-Jun'
'Nie, Hong-Hong'
'Tang, Zichao'
'Yang, Shi-Yao'
'Huang, Rong-Bin'
'Zheng, Lan-Sun'
'Teo, Boon K.'

_publ_section_title
;
 Dissection of bicapped octahedral copper hydride cluster to form two
 chiral tetrahedral copper hydride cluster series exhibiting auto
 deracemization and photoluminescence.
;
_journal_issue 11
_journal_name_full 'Dalton transactions (Cambridge, England : 2003)'
_journal_page_first 4028
_journal_page_last 4035
_journal_paper_doi 10.1039/d1dt00031d
_journal_volume 50
_journal_year 2021
_chemical_formula_moiety 'C51 H43 Br3 Cu4 N3 P3, 2(C1 H2 Cl2)'
_chemical_formula_sum 'C53 H47 Br3 Cl4 Cu4 N3 P3'
_chemical_formula_weight 1454.53
_space_group_crystal_system trigonal
_space_group_IT_number 146
_space_group_name_Hall 'R 3'
_space_group_name_H-M_alt 'R 3 :H'
_atom_sites_solution_hydrogens mixed
_audit_creation_date 2021-01-24
_audit_creation_method
;
Olex2 1.3-alpha
(compiled 2019.05.22 svn.r3605 for OlexSys, GUI svn.r5790)
;
_audit_update_record
;
2021-02-16 deposited with the CCDC.	2021-02-26 downloaded from the CCDC.
;
_cell_angle_alpha 90
_cell_angle_beta 90
_cell_angle_gamma 120
_cell_formula_units_Z 3
_cell_length_a 14.7989(2)
_cell_length_b 14.7989(2)
_cell_length_c 22.1361(3)
_cell_measurement_reflns_used 8509
_cell_measurement_temperature 100.00(10)
_cell_measurement_theta_max 76.2130
_cell_measurement_theta_min 3.9800
_cell_volume 4198.47(10)
_computing_cell_refinement 'CrysAlisPro 1.171.40.53 (Rigaku OD, 2019)'
_computing_data_collection 'CrysAlisPro 1.171.40.53 (Rigaku OD, 2019)'
_computing_data_reduction 'CrysAlisPro 1.171.40.53 (Rigaku OD, 2019)'
_computing_molecular_graphics 'Olex2 (Dolomanov et al., 2009)'
_computing_publication_material 'Olex2 (Dolomanov et al., 2009)'
_computing_structure_refinement 'ShelXL (Sheldrick, 2015)'
_computing_structure_solution 'ShelXT (Sheldrick, 2015)'
_diffrn_ambient_temperature 100.00(10)
_diffrn_detector_area_resol_mean 10.0000
_diffrn_detector_type HyPix
_diffrn_measured_fraction_theta_full 1.000
_diffrn_measured_fraction_theta_max 0.970
_diffrn_measurement_details
;
List of Runs (angles in degrees, time in seconds):

  # Type    Start    End  Width  t~exp~   \w     \q     \k     \f   Frames
#--------------------------------------------------------------------------
  1  \w   -129.00 -74.00   0.50    0.80    --  -88.50 -29.00  54.00  110
  2  \w   -164.00 -85.00   0.50    0.80    --  -88.50 -14.00 109.00  158
  3  \w     94.00 133.00   0.50    0.80    --  107.94 -82.00-140.00   78
  4  \w     95.00 173.00   0.50    0.80    --  107.94  29.00-144.00  156
  5  \w     64.00  91.00   0.50    0.80    --  107.94 -82.00-140.00   54
  6  \w   -120.00 -80.00   0.50    0.20    --  -46.87-125.00 -60.00   80
  7  \w   -117.00 -80.00   0.50    0.20    --  -46.87 -77.00-120.00   74
  8  \w   -105.00 -80.00   0.50    0.20    --  -46.87-125.00 150.00   50
  9  \w   -121.00 -46.00   0.50    0.20    --  -46.87 -37.00 -30.00  150
 10  \w    -99.00 -70.00   0.50    0.20    --  -46.87-125.00   0.00   58
 11  \w    -76.00 -39.00   0.50    0.20    --  -46.87 -77.00-120.00   74
 12  \w     25.00  79.00   0.50    0.20    --   46.87-112.00 -29.00  108
 13  \w   -114.00 -78.00   0.50    0.80    --  -88.50 -61.00 -90.00   72
 14  \w    -78.00 -29.00   0.50    0.80    --  -88.50 112.00  63.00   98
 15  \w    152.00 178.00   0.50    0.80    --  107.94  45.00 -30.00   52
 16  \w    100.00 177.00   0.50    0.80    --  107.94  45.00-120.00  154
 17  \w     98.00 146.00   0.50    0.80    --  107.94  45.00 -30.00   96
 18  \w     76.00 109.00   0.50    0.80    --  107.94 -61.00  60.00   66
 19  \w     40.00  75.00   0.50    0.80    --  107.94 -94.00-150.00   70
 20  \w     37.00 117.00   0.50    0.80    --  107.94-125.00 -60.00  160
 21  \w     57.00 125.00   0.50    0.80    --  107.94 -61.00 -30.00  136
;
_diffrn_measurement_device 'four-circle diffractometer'
_diffrn_measurement_device_type 'XtaLAB Synergy, Dualflex, HyPix'
_diffrn_measurement_method '\w scans'
_diffrn_radiation_type CuK\a
_diffrn_radiation_wavelength 1.54184
_diffrn_reflns_av_R_equivalents 0.0264
_diffrn_reflns_av_unetI/netI 0.0298
_diffrn_reflns_Laue_measured_fraction_full 1.000
_diffrn_reflns_Laue_measured_fraction_max 0.970
_diffrn_reflns_limit_h_max 18
_diffrn_reflns_limit_h_min -17
_diffrn_reflns_limit_k_max 15
_diffrn_reflns_limit_k_min -18
_diffrn_reflns_limit_l_max 27
_diffrn_reflns_limit_l_min -27
_diffrn_reflns_number 10086
_diffrn_reflns_point_group_measured_fraction_full 0.997
_diffrn_reflns_point_group_measured_fraction_max 0.938
_diffrn_reflns_theta_full 67.684
_diffrn_reflns_theta_max 76.678
_diffrn_reflns_theta_min 3.986
_exptl_absorpt_coefficient_mu 7.088
_exptl_absorpt_correction_T_max 1.00000
_exptl_absorpt_correction_T_min 0.93358
_exptl_absorpt_correction_type multi-scan
_exptl_absorpt_process_details
;
CrysAlisPro 1.171.40.53 (Rigaku Oxford Diffraction, 2019)
Empirical absorption correction using spherical harmonics,
 implemented in SCALE3 ABSPACK scaling algorithm.
;
_exptl_crystal_colour 'clear yellow'
_exptl_crystal_colour_lustre clear
_exptl_crystal_colour_primary yellow
_exptl_crystal_density_diffrn 1.726
_exptl_crystal_description block
_exptl_crystal_F_000 2160
_exptl_crystal_size_max 0.2
_exptl_crystal_size_mid 0.2
_exptl_crystal_size_min 0.2
_refine_diff_density_max 0.607
_refine_diff_density_min -0.915
_refine_diff_density_rms 0.073
_refine_ls_abs_structure_details
;
 Flack x determined using 1701 quotients [(I+)-(I-)]/[(I+)+(I-)]
 (Parsons, Flack and Wagner, Acta Cryst. B69 (2013) 249-259).
;
_refine_ls_abs_structure_Flack -0.032(11)
_refine_ls_extinction_method none
_refine_ls_goodness_of_fit_ref 1.076
_refine_ls_hydrogen_treatment mixed
_refine_ls_matrix_type full
_refine_ls_number_parameters 235
_refine_ls_number_reflns 3703
_refine_ls_number_restraints 1
_refine_ls_restrained_S_all 1.076
_refine_ls_R_factor_all 0.0309
_refine_ls_R_factor_gt 0.0283
_refine_ls_shift/su_max 0.000
_refine_ls_shift/su_mean 0.000
_refine_ls_structure_factor_coef Fsqd
_refine_ls_weighting_details 'w=1/[\s^2^(Fo^2^)+23.0689P] where P=(Fo^2^+2Fc^2^)/3'
_refine_ls_weighting_scheme calc
_refine_ls_wR_factor_gt 0.0653
_refine_ls_wR_factor_ref 0.0679
_reflns_Friedel_coverage 0.935
_reflns_Friedel_fraction_full 0.993
_reflns_Friedel_fraction_max 0.906
_reflns_number_gt 3627
_reflns_number_total 3703
_reflns_threshold_expression 'I > 2\s(I)'
_cod_data_source_file d1dt00031d3.cif
_cod_data_source_block 3b-lamuda-ch2cl2
_cod_depositor_comments 'Adding full bibliography for 7706697--7706707.cif.'
_cod_original_cell_volume 4198.46(13)
_cod_original_sg_symbol_H-M 'R 3'
_cod_database_code 7706704
_shelx_shelxl_version_number 2018/3
_shelx_space_group_comment
;
The symmetry employed for this shelxl refinement is uniquely defined
by the following loop, which should always be used as a source of
symmetry information in preference to the above space-group names.
They are only intended as comments.
;
_shelx_estimated_absorpt_t_max 0.331
_shelx_estimated_absorpt_t_min 0.331
_olex2_refinement_description
;
1. Fixed Uiso
 At 1.2 times of:
  All C(H) groups, All C(H,H) groups
2. Others
 Fixed Sof: Cl1(0.66667) H18A(0.33333) H18B(0.33333) Cl2(0.33333) Cl3(0.33333)
 C19(0.33333) H19A(0.33333) H19B(0.33333)
3.a Secondary CH2 refined with riding coordinates:
 C18(H18A,H18B), C19(H19A,H19B)
3.b Aromatic/amide H refined with riding coordinates:
 C1(H1), C2(H2), C3(H3), C4(H4), C7(H7), C8(H8), C9(H9), C10(H10), C11(H11),
 C13(H13), C14(H14), C15(H15), C16(H16), C17(H17)
;
_olex2_submission_special_instructions 'No special instructions were received'
_oxdiff_exptl_absorpt_empirical_details
;
Empirical correction (ABSPACK) includes:
- Absorption correction using spherical harmonics
- Frame scaling
;

loop_
_space_group_symop_operation_xyz
'x, y, z'
'-y, x-y, z'
'-x+y, -x, z'
'x+2/3, y+1/3, z+1/3'
'-y+2/3, x-y+1/3, z+1/3'
'-x+y+2/3, -x+1/3, z+1/3'
'x+1/3, y+2/3, z+2/3'
'-y+1/3, x-y+2/3, z+2/3'
'-x+y+1/3, -x+2/3, z+2/3'

loop_
_atom_site_label
_atom_site_type_symbol
_atom_site_fract_x
_atom_site_fract_y
_atom_site_fract_z
_atom_site_U_iso_or_equiv
_atom_site_adp_type
_atom_site_occupancy
_atom_site_site_symmetry_order
_atom_site_calc_flag
_atom_site_refinement_flags_posn
_atom_site_refinement_flags_adp
_atom_site_refinement_flags_occupancy
_atom_site_disorder_assembly
_atom_site_disorder_group
Br1 Br 0.45024(5) 0.60772(5) 0.66196(3) 0.04327(18) Uani 1 1 d . . . . .
Cu1 Cu 0.333333 0.666667 0.48478(5) 0.0203(2) Uani 1 3 d S T P . .
H H 0.333333 0.666667 0.570(5) 0.03(3) Uani 1 3 d S T P . .
Cu2 Cu 0.29454(6) 0.55062(6) 0.59690(3) 0.02592(17) Uani 1 1 d . . . . .
P1 P 0.25961(10) 0.42401(10) 0.53341(5) 0.0222(2) Uani 1 1 d . . . . .
N1 N 0.3752(3) 0.5622(3) 0.44666(17) 0.0213(8) Uani 1 1 d . . . . .
C1 C 0.4405(4) 0.5966(4) 0.3985(2) 0.0236(10) Uani 1 1 d . . . . .
H1 H 0.459000 0.662988 0.382178 0.028 Uiso 1 1 calc R U . . .
C2 C 0.4813(4) 0.5412(4) 0.3720(2) 0.0274(10) Uani 1 1 d . . . . .
H2 H 0.527552 0.569466 0.338617 0.033 Uiso 1 1 calc R U . . .
C3 C 0.4546(4) 0.4441(4) 0.3942(2) 0.0283(11) Uani 1 1 d . . . . .
H3 H 0.481657 0.404025 0.376613 0.034 Uiso 1 1 calc R U . . .
C4 C 0.3869(4) 0.4063(4) 0.4432(2) 0.0274(10) Uani 1 1 d . . . . .
H4 H 0.366903 0.339587 0.459569 0.033 Uiso 1 1 calc R U . . .
C5 C 0.3486(4) 0.4670(4) 0.4680(2) 0.0223(9) Uani 1 1 d . . . . .
C6 C 0.2684(4) 0.3132(4) 0.5630(2) 0.0295(11) Uani 1 1 d . . . . .
C7 C 0.3594(5) 0.3358(5) 0.5943(3) 0.0371(13) Uani 1 1 d . . . . .
H7 H 0.415131 0.405719 0.597444 0.044 Uiso 1 1 calc R U . . .
C8 C 0.3678(6) 0.2551(6) 0.6208(3) 0.0456(16) Uani 1 1 d . . . . .
H8 H 0.430158 0.270048 0.641377 0.055 Uiso 1 1 calc R U . . .
C9 C 0.2862(7) 0.1534(6) 0.6176(3) 0.053(2) Uani 1 1 d . . . . .
H9 H 0.292160 0.098900 0.636314 0.064 Uiso 1 1 calc R U . . .
C10 C 0.1962(7) 0.1313(5) 0.5870(3) 0.055(2) Uani 1 1 d . . . . .
H10 H 0.140315 0.061311 0.584561 0.066 Uiso 1 1 calc R U . . .
C11 C 0.1868(5) 0.2108(4) 0.5598(3) 0.0370(13) Uani 1 1 d . . . . .
H11 H 0.124550 0.195101 0.538916 0.044 Uiso 1 1 calc R U . . .
C12 C 0.1316(4) 0.3638(4) 0.4982(2) 0.0283(11) Uani 1 1 d . . . . .
C13 C 0.1089(5) 0.3114(5) 0.4430(3) 0.0462(15) Uani 1 1 d . . . . .
H13 H 0.162484 0.308445 0.421041 0.055 Uiso 1 1 calc R U . . .
C14 C 0.0086(6) 0.2639(6) 0.4203(3) 0.0569(19) Uani 1 1 d . . . . .
H14 H -0.006711 0.228265 0.382740 0.068 Uiso 1 1 calc R U . . .
C15 C -0.0694(5) 0.2681(6) 0.4521(4) 0.055(2) Uani 1 1 d . . . . .
H15 H -0.138729 0.233462 0.436868 0.066 Uiso 1 1 calc R U . . .
C16 C -0.0474(5) 0.3220(6) 0.5056(3) 0.0497(18) Uani 1 1 d . . . . .
H16 H -0.101084 0.325894 0.526952 0.060 Uiso 1 1 calc R U . . .
C17 C 0.0524(5) 0.3703(5) 0.5281(3) 0.0378(14) Uani 1 1 d . . . . .
H17 H 0.067609 0.408883 0.564621 0.045 Uiso 1 1 calc R U . . .
Cl1 Cl 0.5600(2) 0.3343(2) 0.50463(13) 0.0565(7) Uani 0.6667 1 d . . P . .
C18 C 0.666667 0.333333 0.4619(6) 0.085(5) Uani 1 3 d S T P . .
H18A H 0.666071 0.266395 0.465824 0.102 Uiso 0.3333 1 calc R U P . .
H18B H 0.666822 0.350782 0.418737 0.102 Uiso 0.3333 1 calc R U P . .
Cl2 Cl -0.0122(6) -0.0469(5) 0.4588(3) 0.0674(15) Uani 0.3333 1 d . . P A -1
Cl3 Cl 0.0474(7) 0.0250(8) 0.3373(3) 0.093(3) Uani 0.3333 1 d . . P A -1
C19 C 0.074(3) 0.058(2) 0.4135(12) 0.074(8) Uani 0.3333 1 d . . P A -1
H19A H 0.146696 0.075687 0.422614 0.089 Uiso 0.3333 1 calc R U P A -1
H19B H 0.067084 0.119452 0.422431 0.089 Uiso 0.3333 1 calc R U P A -1

loop_
_atom_site_aniso_label
_atom_site_aniso_U_11
_atom_site_aniso_U_22
_atom_site_aniso_U_33
_atom_site_aniso_U_23
_atom_site_aniso_U_13
_atom_site_aniso_U_12
Br1 0.0487(4) 0.0427(4) 0.0305(3) 0.0083(3) -0.0130(3) 0.0170(3)
Cu1 0.0239(4) 0.0239(4) 0.0131(5) 0.000 0.000 0.01193(19)
H 0.01(3) 0.01(3) 0.05(8) 0.000 0.000 0.005(17)
Cu2 0.0326(4) 0.0274(4) 0.0186(3) 0.0014(3) 0.0032(3) 0.0156(3)
P1 0.0239(6) 0.0228(6) 0.0192(5) 0.0029(5) 0.0038(5) 0.0111(5)
N1 0.022(2) 0.024(2) 0.0172(18) 0.0004(15) 0.0014(15) 0.0107(17)
C1 0.029(3) 0.025(2) 0.015(2) 0.0030(18) 0.0037(18) 0.013(2)
C2 0.027(3) 0.032(3) 0.019(2) -0.001(2) 0.0052(19) 0.012(2)
C3 0.033(3) 0.031(3) 0.026(3) -0.004(2) 0.003(2) 0.020(2)
C4 0.033(3) 0.024(2) 0.025(2) 0.001(2) 0.004(2) 0.014(2)
C5 0.023(2) 0.025(2) 0.021(2) -0.0021(19) -0.0036(18) 0.013(2)
C6 0.034(3) 0.035(3) 0.023(2) 0.006(2) 0.010(2) 0.020(2)
C7 0.047(3) 0.042(3) 0.032(3) 0.012(2) 0.005(3) 0.030(3)
C8 0.061(4) 0.060(4) 0.037(3) 0.016(3) 0.014(3) 0.046(4)
C9 0.090(6) 0.055(4) 0.040(4) 0.026(3) 0.026(4) 0.055(4)
C10 0.081(5) 0.030(3) 0.057(4) 0.016(3) 0.030(4) 0.030(3)
C11 0.045(3) 0.027(3) 0.041(3) 0.008(2) 0.013(3) 0.020(3)
C12 0.027(3) 0.023(2) 0.030(3) 0.006(2) 0.000(2) 0.009(2)
C13 0.030(3) 0.048(4) 0.047(4) -0.007(3) -0.004(3) 0.009(3)
C14 0.047(4) 0.059(5) 0.046(4) -0.004(3) -0.011(3) 0.013(4)
C15 0.032(3) 0.052(4) 0.067(5) 0.030(4) -0.007(3) 0.011(3)
C16 0.030(3) 0.064(4) 0.053(4) 0.021(3) 0.000(3) 0.023(3)
C17 0.034(3) 0.044(3) 0.041(3) 0.015(3) 0.006(2) 0.024(3)
Cl1 0.0604(16) 0.0720(18) 0.0571(15) -0.0216(13) -0.0127(12) 0.0482(15)
C18 0.116(9) 0.116(9) 0.024(6) 0.000 0.000 0.058(4)
Cl2 0.054(4) 0.080(4) 0.071(4) 0.000(3) 0.002(3) 0.035(5)
Cl3 0.162(10) 0.076(7) 0.049(3) -0.001(3) -0.001(3) 0.064(7)
C19 0.09(2) 0.079(19) 0.055(15) -0.004(13) 0.020(14) 0.046(16)

loop_
_atom_type_symbol
_atom_type_description
_atom_type_scat_dispersion_real
_atom_type_scat_dispersion_imag
_atom_type_scat_source
C C 0.0181 0.0091 'International Tables Vol C Tables 4.2.6.8 and 6.1.1.4'
H H 0.0000 0.0000 'International Tables Vol C Tables 4.2.6.8 and 6.1.1.4'
Br Br -0.6763 1.2805 'International Tables Vol C Tables 4.2.6.8 and 6.1.1.4'
Cl Cl 0.3639 0.7018 'International Tables Vol C Tables 4.2.6.8 and 6.1.1.4'
Cu Cu -1.9646 0.5888 'International Tables Vol C Tables 4.2.6.8 and 6.1.1.4'
N N 0.0311 0.0180 'International Tables Vol C Tables 4.2.6.8 and 6.1.1.4'
P P 0.2955 0.4335 'International Tables Vol C Tables 4.2.6.8 and 6.1.1.4'

loop_
_geom_angle_atom_site_label_1
_geom_angle_atom_site_label_2
_geom_angle_atom_site_label_3
_geom_angle
_geom_angle_site_symmetry_1
_geom_angle_site_symmetry_3
_geom_angle_publ_flag
Cu2 Br1 Cu2 63.81(4) . 2_665 ?
Cu2 Cu1 H 31.388(19) . . ?
Cu2 Cu1 H 31.39(2) 2_665 . ?
Cu2 Cu1 H 31.388(19) 3_565 . ?
Cu2 Cu1 Cu2 53.62(3) 3_565 . ?
Cu2 Cu1 Cu2 53.62(3) 2_665 . ?
Cu2 Cu1 Cu2 53.62(3) 3_565 2_665 ?
N1 Cu1 H 113.60(11) 3_565 . ?
N1 Cu1 H 113.60(11) . . ?
N1 Cu1 H 113.60(11) 2_665 . ?
N1 Cu1 Cu2 140.84(11) . 3_565 ?
N1 Cu1 Cu2 107.32(11) 2_665 3_565 ?
N1 Cu1 Cu2 107.32(11) . 2_665 ?
N1 Cu1 Cu2 87.26(11) . . ?
N1 Cu1 Cu2 87.26(11) 3_565 3_565 ?
N1 Cu1 Cu2 87.26(11) 2_665 2_665 ?
N1 Cu1 Cu2 140.84(11) 3_565 2_665 ?
N1 Cu1 Cu2 140.84(11) 2_665 . ?
N1 Cu1 Cu2 107.32(11) 3_565 . ?
N1 Cu1 N1 105.05(12) 3_565 . ?
N1 Cu1 N1 105.04(12) 3_565 2_665 ?
N1 Cu1 N1 105.04(12) 2_665 . ?
Br1 Cu2 Br1 106.41(4) . 3_565 ?
Br1 Cu2 Cu1 114.70(3) 3_565 . ?
Br1 Cu2 Cu1 114.77(3) . . ?
Br1 Cu2 H 94(2) 3_565 . ?
Br1 Cu2 H 94(2) . . ?
Br1 Cu2 Cu2 105.83(3) . 3_565 ?
Br1 Cu2 Cu2 58.05(3) 3_565 3_565 ?
Br1 Cu2 Cu2 58.14(3) . 2_665 ?
Br1 Cu2 Cu2 105.76(3) 3_565 2_665 ?
Cu1 Cu2 H 37(4) . . ?
Cu2 Cu2 Cu1 63.189(15) 3_565 . ?
Cu2 Cu2 Cu1 63.189(15) 2_665 . ?
Cu2 Cu2 H 36.3(19) 2_665 . ?
Cu2 Cu2 H 36.3(19) 3_565 . ?
Cu2 Cu2 Cu2 60.0 3_565 2_665 ?
P1 Cu2 Br1 116.51(5) . . ?
P1 Cu2 Br1 121.72(5) . 3_565 ?
P1 Cu2 Cu1 81.36(4) . . ?
P1 Cu2 H 118(4) . . ?
P1 Cu2 Cu2 129.62(5) . 2_665 ?
P1 Cu2 Cu2 133.38(4) . 3_565 ?
C5 P1 Cu2 112.78(17) . . ?
C6 P1 Cu2 116.48(19) . . ?
C6 P1 C5 103.4(2) . . ?
C12 P1 Cu2 115.94(19) . . ?
C12 P1 C5 102.8(2) . . ?
C12 P1 C6 103.7(3) . . ?
C1 N1 Cu1 117.1(3) . . ?
C5 N1 Cu1 126.1(3) . . ?
C5 N1 C1 116.7(4) . . ?
N1 C1 H1 118.1 . . ?
N1 C1 C2 123.9(5) . . ?
C2 C1 H1 118.1 . . ?
C1 C2 H2 120.4 . . ?
C1 C2 C3 119.2(5) . . ?
C3 C2 H2 120.4 . . ?
C2 C3 H3 120.9 . . ?
C2 C3 C4 118.2(5) . . ?
C4 C3 H3 120.9 . . ?
C3 C4 H4 120.2 . . ?
C3 C4 C5 119.5(5) . . ?
C5 C4 H4 120.2 . . ?
N1 C5 P1 114.9(3) . . ?
N1 C5 C4 122.5(5) . . ?
C4 C5 P1 122.6(4) . . ?
C7 C6 P1 117.0(4) . . ?
C11 C6 P1 123.2(5) . . ?
C11 C6 C7 119.6(5) . . ?
C6 C7 H7 120.2 . . ?
C8 C7 C6 119.5(6) . . ?
C8 C7 H7 120.2 . . ?
C7 C8 H8 119.7 . . ?
C9 C8 C7 120.5(7) . . ?
C9 C8 H8 119.7 . . ?
C8 C9 H9 120.0 . . ?
C10 C9 C8 119.9(6) . . ?
C10 C9 H9 120.0 . . ?
C9 C10 H10 119.8 . . ?
C9 C10 C11 120.3(7) . . ?
C11 C10 H10 119.8 . . ?
C6 C11 C10 120.1(7) . . ?
C6 C11 H11 119.9 . . ?
C10 C11 H11 119.9 . . ?
C13 C12 P1 123.4(4) . . ?
C17 C12 P1 118.1(4) . . ?
C17 C12 C13 118.5(5) . . ?
C12 C13 H13 120.0 . . ?
C14 C13 C12 120.0(7) . . ?
C14 C13 H13 120.0 . . ?
C13 C14 H14 119.9 . . ?
C15 C14 C13 120.2(7) . . ?
C15 C14 H14 119.9 . . ?
C14 C15 H15 119.8 . . ?
C16 C15 C14 120.4(6) . . ?
C16 C15 H15 119.8 . . ?
C15 C16 H16 120.1 . . ?
C17 C16 C15 119.7(7) . . ?
C17 C16 H16 120.1 . . ?
C12 C17 H17 119.4 . . ?
C16 C17 C12 121.1(6) . . ?
C16 C17 H17 119.4 . . ?
C18 Cl1 H18A 24.31(10) . 3_665 ?
Cl1 C18 Cl1 96.1(5) 3_665 . ?
Cl1 C18 H18A 112.53(16) 3_665 3_665 ?
Cl1 C18 H18A 112.53(16) . 2_655 ?
Cl1 C18 H18A 112.5 3_665 . ?
Cl1 C18 H18A 25.8(4) . 3_665 ?
Cl1 C18 H18A 112.5 . . ?
Cl1 C18 H18A 25.8(4) 3_665 2_655 ?
Cl1 C18 H18B 112.5 . . ?
Cl1 C18 H18B 112.5 3_665 . ?
Cl1 C18 H18B 112.5(4) 3_665 3_665 ?
Cl1 C18 H18B 135.9(4) . 3_665 ?
Cl1 C18 H18B 135.9(4) 3_665 2_655 ?
Cl1 C18 H18B 112.5(4) . 2_655 ?
H18A C18 H18A 119.2 2_655 3_665 ?
H18A C18 H18A 119.2 . 3_665 ?
H18A C18 H18A 119.2 . 2_655 ?
H18A C18 H18B 87.4 . 2_655 ?
H18A C18 H18B 110.1 3_665 3_665 ?
H18A C18 H18B 110.1 2_655 2_655 ?
H18A C18 H18B 87.4 2_655 3_665 ?
H18A C18 H18B 87.4 3_665 2_655 ?
H18A C18 H18B 110.1 . . ?
H18A C18 H18B 87.4 . 3_665 ?
H18B C18 H18A 87.4 . 2_655 ?
H18B C18 H18A 87.4 . 3_665 ?
H18B C18 H18B 26.0 . 2_655 ?
H18B C18 H18B 26.0 . 3_665 ?
H18B C18 H18B 26.0 2_655 3_665 ?
Cl2 C19 Cl3 110.2(17) . . ?
Cl2 C19 H19A 109.6 . . ?
Cl2 C19 H19B 109.6 . . ?
Cl3 C19 H19A 109.6 . . ?
Cl3 C19 H19B 109.6 . . ?
H19A C19 H19B 108.1 . . ?

loop_
_geom_bond_atom_site_label_1
_geom_bond_atom_site_label_2
_geom_bond_distance
_geom_bond_site_symmetry_2
_geom_bond_publ_flag
Br1 Cu2 2.4801(10) . ?
Br1 Cu2 2.4823(9) 2_665 ?
Cu1 H 1.88(11) . ?
Cu1 Cu2 2.9073(12) 2_665 ?
Cu1 Cu2 2.9073(12) 3_565 ?
Cu1 Cu2 2.9073(12) . ?
Cu1 N1 2.108(4) 2_665 ?
Cu1 N1 2.108(4) . ?
Cu1 N1 2.108(4) 3_565 ?
Cu2 H 1.63(4) . ?
Cu2 Cu2 2.6227(13) 2_665 ?
Cu2 Cu2 2.6227(12) 3_565 ?
Cu2 P1 2.1874(14) . ?
P1 C5 1.844(5) . ?
P1 C6 1.830(6) . ?
P1 C12 1.817(5) . ?
N1 C1 1.355(6) . ?
N1 C5 1.345(6) . ?
C1 H1 0.9500 . ?
C1 C2 1.370(7) . ?
C2 H2 0.9500 . ?
C2 C3 1.377(8) . ?
C3 H3 0.9500 . ?
C3 C4 1.389(7) . ?
C4 H4 0.9500 . ?
C4 C5 1.392(7) . ?
C6 C7 1.400(8) . ?
C6 C11 1.389(8) . ?
C7 H7 0.9500 . ?
C7 C8 1.390(8) . ?
C8 H8 0.9500 . ?
C8 C9 1.382(11) . ?
C9 H9 0.9500 . ?
C9 C10 1.380(12) . ?
C10 H10 0.9500 . ?
C10 C11 1.389(9) . ?
C11 H11 0.9500 . ?
C12 C13 1.395(9) . ?
C12 C17 1.391(8) . ?
C13 H13 0.9500 . ?
C13 C14 1.381(10) . ?
C14 H14 0.9500 . ?
C14 C15 1.379(12) . ?
C15 H15 0.9500 . ?
C15 C16 1.373(12) . ?
C16 H16 0.9500 . ?
C16 C17 1.373(9) . ?
C17 H17 0.9500 . ?
Cl1 C18 1.846(7) . ?
Cl1 H18A 1.047(11) 3_665 ?
C18 H18A 0.9900 3_665 ?
C18 H18A 0.9900 2_655 ?
C18 H18A 0.9900 . ?
C18 H18B 0.9901 2_655 ?
C18 H18B 0.9901 3_665 ?
C18 H18B 0.9900 . ?
Cl2 C19 1.75(3) . ?
Cl3 C19 1.75(3) . ?
C19 H19A 0.9900 . ?
C19 H19B 0.9900 . ?

loop_
_geom_torsion_atom_site_label_1
_geom_torsion_atom_site_label_2
_geom_torsion_atom_site_label_3
_geom_torsion_atom_site_label_4
_geom_torsion
_geom_torsion_site_symmetry_1
_geom_torsion_site_symmetry_2
_geom_torsion_site_symmetry_3
_geom_torsion_site_symmetry_4
_geom_torsion_publ_flag
Cu1 N1 C1 C2 174.5(4) . . . . ?
Cu1 N1 C5 P1 4.6(5) . . . . ?
Cu1 N1 C5 C4 -174.3(4) . . . . ?
Cu2 P1 C5 N1 -38.4(4) . . . . ?
Cu2 P1 C5 C4 140.5(4) . . . . ?
Cu2 P1 C6 C7 -50.0(5) . . . . ?
Cu2 P1 C6 C11 124.8(4) . . . . ?
Cu2 P1 C12 C13 156.0(5) . . . . ?
Cu2 P1 C12 C17 -24.1(5) . . . . ?
P1 C6 C7 C8 176.2(4) . . . . ?
P1 C6 C11 C10 -175.3(5) . . . . ?
P1 C12 C13 C14 177.3(6) . . . . ?
P1 C12 C17 C16 -176.6(5) . . . . ?
N1 C1 C2 C3 0.9(8) . . . . ?
C1 N1 C5 P1 -179.9(3) . . . . ?
C1 N1 C5 C4 1.1(7) . . . . ?
C1 C2 C3 C4 -0.2(8) . . . . ?
C2 C3 C4 C5 0.0(8) . . . . ?
C3 C4 C5 P1 -179.3(4) . . . . ?
C3 C4 C5 N1 -0.5(8) . . . . ?
C5 P1 C6 C7 74.3(5) . . . . ?
C5 P1 C6 C11 -110.9(5) . . . . ?
C5 P1 C12 C13 32.5(5) . . . . ?
C5 P1 C12 C17 -147.6(4) . . . . ?
C5 N1 C1 C2 -1.4(7) . . . . ?
C6 P1 C5 N1 -165.1(4) . . . . ?
C6 P1 C5 C4 13.9(5) . . . . ?
C6 P1 C12 C13 -74.9(5) . . . . ?
C6 P1 C12 C17 104.9(4) . . . . ?
C6 C7 C8 C9 -1.4(9) . . . . ?
C7 C6 C11 C10 -0.7(9) . . . . ?
C7 C8 C9 C10 1.0(10) . . . . ?
C8 C9 C10 C11 -0.4(10) . . . . ?
C9 C10 C11 C6 0.2(10) . . . . ?
C11 C6 C7 C8 1.2(8) . . . . ?
C12 P1 C5 N1 87.2(4) . . . . ?
C12 P1 C5 C4 -93.9(5) . . . . ?
C12 P1 C6 C7 -178.7(4) . . . . ?
C12 P1 C6 C11 -3.9(5) . . . . ?
C12 C13 C14 C15 0.0(11) . . . . ?
C13 C12 C17 C16 3.3(9) . . . . ?
C13 C14 C15 C16 1.9(11) . . . . ?
C14 C15 C16 C17 -1.2(11) . . . . ?
C15 C16 C17 C12 -1.4(10) . . . . ?
C17 C12 C13 C14 -2.6(9) . . . . ?
